data_4128225
loop_
_publ_author_name
'Gao, Yanshan'
'Christianson, Matthew D.'
'Wang, Yang'
'Chen, Jiazhen'
'Marshall, Steve'
'Klosin, Jerzy'
'Lohr, Tracy L.'
'Marks, Tobin J.'

_publ_section_title
;
 Unexpected Precatalyst \s-Ligand Effects in Phenoxyimine Zr-Catalyzed
 Ethylene/1-Octene Copolymerizations.
;
_journal_issue 19
_journal_name_full 'Journal of the American Chemical Society'
_journal_page_first 7822
_journal_page_last 7830
_journal_paper_doi 10.1021/jacs.9b01445
_journal_volume 141
_journal_year 2019
_chemical_formula_moiety 'C38 H60 Cl2 N2 O2 Zr, 2(C7 H8)'
_chemical_formula_sum 'C52 H76 Cl2 N2 O2 Zr'
_chemical_formula_weight 923.26
_space_group_crystal_system monoclinic
_space_group_IT_number 15
_space_group_name_Hall '-C 2yc'
_space_group_name_H-M_alt 'C 1 2/c 1'
_symmetry_space_group_name_Hall '-C 2yc'
_symmetry_space_group_name_H-M 'C 1 2/c 1'
_atom_sites_solution_hydrogens geom
_atom_sites_solution_primary direct
_audit_creation_date 2015-02-10
_audit_creation_method
;
Olex2 1.2
(compiled 2015.01.26 svn.r3150 for OlexSys, GUI svn.r4998)
;
_cell_angle_alpha 90
_cell_angle_beta 102.221(3)
_cell_angle_gamma 90
_cell_formula_units_Z 4
_cell_length_a 34.428(4)
_cell_length_b 7.6685(8)
_cell_length_c 20.142(2)
_cell_measurement_reflns_used 9926
_cell_measurement_temperature 100(2)
_cell_measurement_theta_max 68.174
_cell_measurement_theta_min 4.492
_cell_volume 5197.2(10)
_computing_cell_refinement 'SAINT V7.23A (Bruker, 2005)'
_computing_data_collection 'APEX2 V2.1-4 (Bruker, 2007)'
_computing_data_reduction 'Bruker SAINT'
_computing_molecular_graphics 'Olex2 (Dolomanov et al., 2009)'
_computing_publication_material 'Olex2 (Dolomanov et al., 2009)'
_computing_structure_refinement 'ShelXL (Sheldrick, 2008)'
_computing_structure_solution 'XT (Sheldrick, 2015)'
_diffrn_ambient_temperature 99.99
_diffrn_detector_area_resol_mean 8
_diffrn_measured_fraction_theta_full 0.996
_diffrn_measured_fraction_theta_max 0.991
_diffrn_measurement_device_type 'Bruker Kappa APEX CCD area detector'
_diffrn_measurement_method '\w and \f scans'
_diffrn_radiation_monochromator 'MX optics'
_diffrn_radiation_type CuK\a
_diffrn_radiation_wavelength 1.54178
_diffrn_reflns_av_R_equivalents 0.0262
_diffrn_reflns_av_unetI/netI 0.0161
_diffrn_reflns_Laue_measured_fraction_full 0.996
_diffrn_reflns_Laue_measured_fraction_max 0.991
_diffrn_reflns_limit_h_max 41
_diffrn_reflns_limit_h_min -32
_diffrn_reflns_limit_k_max 9
_diffrn_reflns_limit_k_min -9
_diffrn_reflns_limit_l_max 24
_diffrn_reflns_limit_l_min -24
_diffrn_reflns_number 32616
_diffrn_reflns_point_group_measured_fraction_full 0.996
_diffrn_reflns_point_group_measured_fraction_max 0.991
_diffrn_reflns_theta_full 67.679
_diffrn_reflns_theta_max 68.168
_diffrn_reflns_theta_min 4.492
_diffrn_source microsource
_exptl_absorpt_coefficient_mu 2.960
_exptl_absorpt_correction_T_max 0.7531
_exptl_absorpt_correction_T_min 0.6351
_exptl_absorpt_correction_type multi-scan
_exptl_absorpt_process_details
;
SADABS-2014/5 (Bruker,2014/5) was used for absorption correction.
wR2(int) was 0.1188 before and 0.0386 after correction.
The Ratio of minimum to maximum transmission is 0.8433.
The \l/2 correction factor is 0.00150.
;
_exptl_crystal_colour yellow
_exptl_crystal_colour_primary yellow
_exptl_crystal_density_diffrn 1.180
_exptl_crystal_description block
_exptl_crystal_F_000 1968
_exptl_crystal_size_max 0.226
_exptl_crystal_size_mid 0.091
_exptl_crystal_size_min 0.066
_refine_diff_density_max 0.371
_refine_diff_density_min -0.900
_refine_diff_density_rms 0.048
_refine_ls_extinction_method none
_refine_ls_goodness_of_fit_ref 1.071
_refine_ls_hydrogen_treatment constr
_refine_ls_matrix_type full
_refine_ls_number_parameters 418
_refine_ls_number_reflns 4716
_refine_ls_number_restraints 380
_refine_ls_restrained_S_all 1.187
_refine_ls_R_factor_all 0.0342
_refine_ls_R_factor_gt 0.0326
_refine_ls_shift/su_max 0.001
_refine_ls_shift/su_mean 0.000
_refine_ls_structure_factor_coef Fsqd
_refine_ls_weighting_details 'w=1/[\s^2^(Fo^2^)+(0.0349P)^2^+8.8972P] where P=(Fo^2^+2Fc^2^)/3'
_refine_ls_weighting_scheme calc
_refine_ls_wR_factor_gt 0.0811
_refine_ls_wR_factor_ref 0.0827
_reflns_Friedel_coverage 0.000
_reflns_number_gt 4482
_reflns_number_total 4716
_reflns_threshold_expression 'I > 2\s(I)'
_cod_data_source_file ja9b01445_si_004.cif
_cod_data_source_block cx0255a
_cod_original_cell_volume 5197.2(9)
_cod_database_code 4128225
_shelxl_version_number 2013-4
_shelx_space_group_comment
;
The symmetry employed for this shelxl refinement is uniquely defined
by the following loop, which should always be used as a source of
symmetry information in preference to the above space-group names.
They are only intended as comments.
;
_shelx_estimated_absorpt_t_max 0.829
_shelx_estimated_absorpt_t_min 0.554
_olex2_refinement_description
;
1. Fixed Uiso
 At 1.2 times of:
  All C(H) groups, All C(H,H) groups
 At 1.5 times of:
  All C(H,H,H) groups
2. Restrained distances
 C3A-C2 \\sim C3-C2 \\sim C4A-C3A \\sim C4-C3 \\sim C5-C4 \\sim C5A-C4A \\sim
C6-C5A \\sim C6-C5
 with sigma of 0.01
 C12A-C11A \\sim C12-C11 \\sim C13-C11 \\sim C13A-C11A \\sim C14A-C11A \\sim
C14-C11
 with sigma of 0.01
3. Rigid bond restraints
 C3, C3A, C4, C4A, C5, C5A
 with sigma for 1-2 distances of 0.01 and sigma for 1-3 distances of 0.01
 C20, C21, C22, C23, C24, C25, C20A, C21A, C22A, C23A, C24A, C25A
 with sigma for 1-2 distances of 0.01 and sigma for 1-3 distances of 0.01
 C11, C11A, C12, C12A, C13, C13A, C14, C14A
 with sigma for 1-2 distances of 0.01 and sigma for 1-3 distances of 0.01
 C26, C26B, C26A
 with sigma for 1-2 distances of 0.01 and sigma for 1-3 distances of 0.01
4. Uiso/Uaniso restraints and constraints
C3 \\sim C3A \\sim C4 \\sim C4A \\sim C5 \\sim C5A: within 1.7A with sigma of
0.01 and sigma for terminal atoms of 0.02
C20 \\sim C21 \\sim C22 \\sim C23 \\sim C24 \\sim C25 \\sim C20A \\sim C21A
\\sim C22A \\sim C23A \\sim C24A \\sim C25A: within 1.7A with sigma of 0.01 and
sigma for terminal atoms of 0.02
C11 \\sim C11A \\sim C12 \\sim C12A \\sim C13 \\sim C13A \\sim C14 \\sim C14A:
within 1.7A with sigma of 0.01 and sigma for terminal atoms of 0.02
C26 \\sim C26B \\sim C26A: within 1.7A with sigma of 0.01 and sigma for
terminal atoms of 0.02
Uanis(C3A) \\sim Ueq, Uanis(C3) \\sim Ueq: with sigma of 0.003 and sigma for
terminal atoms of 0.02
5. Others
 1*[Sof(C26B)+Sof(H26D)+Sof(H26E)+Sof(H26F)]+1*[Sof(C26)+Sof(H26A)+Sof(H26B)+
 Sof(H26C)]+1*[Sof(C26A)+Sof(H26G)+Sof(H26H)+Sof(H26I)]=1 with esd of 0.0001
 Sof(C20A)=Sof(C21A)=Sof(H21A)=Sof(C22A)=Sof(H22A)=Sof(C23A)=Sof(H23A)=
 Sof(C24A)=Sof(H24A)=Sof(C25A)=Sof(H25A)=1-FVAR(1)
 Sof(C20)=Sof(C21)=Sof(H21)=Sof(C22)=Sof(H22)=Sof(C23)=Sof(H23)=Sof(C24)=
 Sof(H24)=Sof(C25)=FVAR(1)
 Sof(C3A)=Sof(H3A)=Sof(C4A)=Sof(C5A)=Sof(H5A)=Sof(C11A)=Sof(C12A)=Sof(H12D)=
 Sof(H12E)=Sof(H12F)=Sof(C13A)=Sof(H13D)=Sof(H13E)=Sof(H13F)=Sof(C14A)=
 Sof(H14D)=Sof(H14E)=Sof(H14F)=1-FVAR(2)
 Sof(C3)=Sof(H3)=Sof(C4)=Sof(C5)=Sof(H5)=Sof(C11)=Sof(C12)=Sof(H12A)=Sof(H12B)=
 Sof(H12C)=Sof(C13)=Sof(H13A)=Sof(H13B)=Sof(H13C)=Sof(C14)=Sof(H14A)=Sof(H14B)=
 Sof(H14C)=FVAR(2)
 Sof(C26B)=Sof(H26D)=Sof(H26E)=Sof(H26F)=FVAR(3)
 Sof(C26A)=Sof(H26G)=Sof(H26H)=Sof(H26I)=FVAR(4)
 Sof(C26)=Sof(H26A)=Sof(H26B)=Sof(H26C)=FVAR(5)
6.a Ternary CH refined with riding coordinates:
 C17(H17)
6.b Secondary CH2 refined with riding coordinates:
 C16(H16A,H16B)
6.c Me refined with riding coordinates:
 C26(H26A,H26B,H26C), C26B(H26D,H26E,H26F), C26A(H26G,H26H,H26I)
6.d Aromatic/amide H refined with riding coordinates:
 C3(H3), C3A(H3A), C5(H5), C5A(H5A), C15(H15), C21(H21), C22(H22), C23(H23),
 C24(H24), C21A(H21A), C22A(H22A), C23A(H23A), C24A(H24A), C25A(H25A)
6.e Idealised Me refined as rotating group:
 C8(H8A,H8B,H8C), C9(H9A,H9B,H9C), C10(H10A,H10B,H10C), C12(H12A,H12B,H12C),
 C12A(H12D,H12E,H12F), C13(H13A,H13B,H13C), C13A(H13D,H13E,H13F), C14(H14A,H14B,
 H14C), C14A(H14D,H14E,H14F), C18(H18A,H18B,H18C), C19(H19A,H19B,H19C)
;
_olex2_date_sample_data_collection 2015-02-04
_olex2_date_sample_submission 2015-01-29
_olex2_submission_original_sample_id cx0255a
_olex2_submission_special_instructions 'No special instructions were received'

loop_
_space_group_symop_operation_xyz
'x, y, z'
'-x, y, -z+1/2'
'x+1/2, y+1/2, z'
'-x+1/2, y+1/2, -z+1/2'
'-x, -y, -z'
'x, -y, z-1/2'
'-x+1/2, -y+1/2, -z'
'x+1/2, -y+1/2, z-1/2'

loop_
_atom_site_label
_atom_site_type_symbol
_atom_site_fract_x
_atom_site_fract_y
_atom_site_fract_z
_atom_site_U_iso_or_equiv
_atom_site_adp_type
_atom_site_occupancy
_atom_site_site_symmetry_order
_atom_site_calc_flag
_atom_site_refinement_flags_posn
_atom_site_refinement_flags_adp
_atom_site_refinement_flags_occupancy
_atom_site_disorder_assembly
_atom_site_disorder_group
Zr1 Zr 0.5000 1.00443(3) 0.7500 0.02923(9) Uani 1 2 d S T P . .
Cl1 Cl 0.51935(2) 1.20225(7) 0.84561(3) 0.04404(14) Uani 1 1 d . . . . .
O1 O 0.44532(4) 0.97559(18) 0.76657(8) 0.0368(3) Uani 1 1 d . . . . .
N1 N 0.47666(5) 0.7651(2) 0.68231(11) 0.0431(4) Uani 1 1 d . . . . .
C1 C 0.41003(6) 0.8990(3) 0.74380(12) 0.0408(5) Uani 1 1 d . . . . .
C2 C 0.37548(6) 0.9612(3) 0.76366(13) 0.0447(6) Uani 1 1 d D . . . .
C3 C 0.34017(15) 0.8795(8) 0.7505(3) 0.0338(12) Uani 0.492(6) 1 d D U . A 1
H3 H 0.3181 0.9214 0.7672 0.041 Uiso 0.492(6) 1 calc R . . A 1
C3A C 0.34054(14) 0.8642(7) 0.7263(3) 0.0304(11) Uani 0.508(6) 1 d D U . A 2
H3A H 0.3161 0.9017 0.7362 0.037 Uiso 0.508(6) 1 calc R . . A 2
C4 C 0.33789(14) 0.7301(7) 0.7109(3) 0.0341(12) Uani 0.492(6) 1 d D U . A 1
C4A C 0.33649(13) 0.7265(7) 0.6787(3) 0.0339(11) Uani 0.508(6) 1 d D U . A 2
C5 C 0.37141(13) 0.6694(7) 0.6903(3) 0.0316(12) Uani 0.492(6) 1 d D U . A 1
H5 H 0.3695 0.5593 0.6683 0.038 Uiso 0.492(6) 1 calc R . . A 1
C5A C 0.37189(13) 0.6740(7) 0.6612(3) 0.0334(12) Uani 0.508(6) 1 d D U . A 2
H5A H 0.3725 0.5900 0.6267 0.040 Uiso 0.508(6) 1 calc R . . A 2
C6 C 0.40783(6) 0.7572(3) 0.69946(15) 0.0503(6) Uani 1 1 d D . . . .
C7 C 0.37621(6) 1.1227(4) 0.80823(12) 0.0512(6) Uani 1 1 d . . . . .
C8 C 0.38994(8) 1.2808(3) 0.77249(15) 0.0568(7) Uani 1 1 d . . . . .
H8A H 0.4177 1.2645 0.7692 0.085 Uiso 1 1 calc GR . . . .
H8B H 0.3876 1.3866 0.7987 0.085 Uiso 1 1 calc GR . . . .
H8C H 0.3733 1.2921 0.7268 0.085 Uiso 1 1 calc GR . . . .
C9 C 0.40393(9) 1.1001(7) 0.87815(14) 0.0976(15) Uani 1 1 d . . . . .
H9A H 0.3966 0.9943 0.8998 0.146 Uiso 1 1 calc GR . . . .
H9B H 0.4014 1.2014 0.9066 0.146 Uiso 1 1 calc GR . . . .
H9C H 0.4315 1.0903 0.8727 0.146 Uiso 1 1 calc GR . . . .
C10 C 0.33468(7) 1.1639(4) 0.82104(15) 0.0656(8) Uani 1 1 d . . . . .
H10A H 0.3163 1.1853 0.7776 0.098 Uiso 1 1 calc GR . . . .
H10B H 0.3361 1.2679 0.8498 0.098 Uiso 1 1 calc GR . . . .
H10C H 0.3252 1.0648 0.8439 0.098 Uiso 1 1 calc GR . . . .
C11 C 0.29725(14) 0.6404(6) 0.6896(3) 0.0421(13) Uani 0.492(6) 1 d D U . A 1
C11A C 0.29563(13) 0.6450(7) 0.6485(3) 0.0499(13) Uani 0.508(6) 1 d D U . A 2
C12 C 0.28158(14) 0.5970(8) 0.7536(3) 0.0482(14) Uani 0.492(6) 1 d D U . A 1
H12A H 0.3003 0.5186 0.7828 0.072 Uiso 0.492(6) 1 calc GR . . A 1
H12B H 0.2556 0.5399 0.7405 0.072 Uiso 0.492(6) 1 calc GR . . A 1
H12C H 0.2789 0.7047 0.7784 0.072 Uiso 0.492(6) 1 calc GR . . A 1
C12A C 0.27792(16) 0.5714(9) 0.7063(4) 0.0659(17) Uani 0.508(6) 1 d D U . A 2
H12D H 0.2959 0.4830 0.7311 0.099 Uiso 0.508(6) 1 calc GR . . A 2
H12E H 0.2521 0.5182 0.6874 0.099 Uiso 0.508(6) 1 calc GR . . A 2
H12F H 0.2745 0.6658 0.7373 0.099 Uiso 0.508(6) 1 calc GR . . A 2
C13 C 0.26841(17) 0.7673(9) 0.6451(4) 0.0537(16) Uani 0.492(6) 1 d D U . A 1
H13A H 0.2677 0.8772 0.6696 0.081 Uiso 0.492(6) 1 calc GR . . A 1
H13B H 0.2417 0.7159 0.6344 0.081 Uiso 0.492(6) 1 calc GR . . A 1
H13C H 0.2774 0.7897 0.6029 0.081 Uiso 0.492(6) 1 calc GR . . A 1
C13A C 0.26775(18) 0.7879(10) 0.6118(4) 0.0641(18) Uani 0.508(6) 1 d D U . A 2
H13D H 0.2645 0.8787 0.6443 0.096 Uiso 0.508(6) 1 calc GR . . A 2
H13E H 0.2418 0.7368 0.5919 0.096 Uiso 0.508(6) 1 calc GR . . A 2
H13F H 0.2792 0.8392 0.5757 0.096 Uiso 0.508(6) 1 calc GR . . A 2
C14 C 0.29919(14) 0.4710(7) 0.6495(3) 0.0517(14) Uani 0.492(6) 1 d D U . A 1
H14A H 0.3084 0.4974 0.6078 0.078 Uiso 0.492(6) 1 calc GR . . A 1
H14B H 0.2727 0.4181 0.6379 0.078 Uiso 0.492(6) 1 calc GR . . A 1
H14C H 0.3177 0.3896 0.6774 0.078 Uiso 0.492(6) 1 calc GR . . A 1
C14A C 0.29916(17) 0.5071(10) 0.5959(5) 0.093(3) Uani 0.508(6) 1 d D U . A 2
H14D H 0.3093 0.5607 0.5588 0.139 Uiso 0.508(6) 1 calc GR . . A 2
H14E H 0.2730 0.4561 0.5778 0.139 Uiso 0.508(6) 1 calc GR . . A 2
H14F H 0.3175 0.4155 0.6171 0.139 Uiso 0.508(6) 1 calc GR . . A 2
C15 C 0.44178(6) 0.6956(3) 0.67444(15) 0.0514(6) Uani 1 1 d . . . . .
H15 H 0.4379 0.5905 0.6489 0.062 Uiso 1 1 calc R . . . .
C16 C 0.50454(7) 0.6785(3) 0.64625(15) 0.0544(7) Uani 1 1 d . . . . .
H16A H 0.4946 0.5600 0.6323 0.065 Uiso 1 1 calc R . . . .
H16B H 0.5308 0.6662 0.6775 0.065 Uiso 1 1 calc R . . . .
C17 C 0.50942(7) 0.7804(3) 0.58380(15) 0.0571(7) Uani 1 1 d . . . . .
H17 H 0.5187 0.9005 0.5988 0.069 Uiso 1 1 calc R . . . .
C18 C 0.54180(10) 0.6940(5) 0.55320(19) 0.0873(11) Uani 1 1 d . . . . .
H18A H 0.5671 0.6970 0.5864 0.131 Uiso 1 1 calc GR . . . .
H18B H 0.5445 0.7572 0.5121 0.131 Uiso 1 1 calc GR . . . .
H18C H 0.5344 0.5727 0.5415 0.131 Uiso 1 1 calc GR . . . .
C19 C 0.47061(9) 0.7975(4) 0.53097(17) 0.0771(9) Uani 1 1 d . . . . .
H19A H 0.4587 0.6818 0.5207 0.116 Uiso 1 1 calc GR . . . .
H19B H 0.4760 0.8493 0.4894 0.116 Uiso 1 1 calc GR . . . .
H19C H 0.4522 0.8723 0.5489 0.116 Uiso 1 1 calc GR . . . .
C20 C 0.35206(16) 0.3196(8) 0.4795(3) 0.0623(12) Uani 0.545(3) 1 d . U . B 1
C21 C 0.38067(15) 0.2717(8) 0.5347(3) 0.0493(11) Uani 0.545(3) 1 d . U . B 1
H21 H 0.4040 0.3407 0.5474 0.059 Uiso 0.545(3) 1 calc R . . B 1
C22 C 0.37636(18) 0.1262(9) 0.5721(3) 0.0491(13) Uani 0.545(3) 1 d . U . B 1
H22 H 0.3967 0.0941 0.6098 0.059 Uiso 0.545(3) 1 calc R . . B 1
C23 C 0.34322(19) 0.0290(8) 0.5553(3) 0.0637(13) Uani 0.545(3) 1 d . U . B 1
H23 H 0.3401 -0.0706 0.5818 0.076 Uiso 0.545(3) 1 calc R . . B 1
C24 C 0.31310(15) 0.0728(10) 0.4991(3) 0.0708(14) Uani 0.545(3) 1 d . U . B 1
H24 H 0.2899 0.0029 0.4869 0.085 Uiso 0.545(3) 1 calc R . . B 1
C25 C 0.3180(2) 0.2208(12) 0.4619(3) 0.0664(16) Uani 0.545(3) 1 d . U . B 1
C26 C 0.3532(3) 0.4635(15) 0.4390(7) 0.127(5) Uani 0.410(3) 1 d . U . B 1
H26A H 0.3549 0.5694 0.4667 0.190 Uiso 0.410(3) 1 calc R . . B 1
H26B H 0.3290 0.4672 0.4032 0.190 Uiso 0.410(3) 1 calc R . . B 1
H26C H 0.3765 0.4563 0.4185 0.190 Uiso 0.410(3) 1 calc R . . B 1
C26B C 0.2940(6) 0.319(2) 0.3967(9) 0.086(6) Uani 0.194(3) 1 d . U . B 1
H26D H 0.2885 0.4387 0.4088 0.129 Uiso 0.194(3) 1 calc R . . B 1
H26E H 0.2689 0.2579 0.3795 0.129 Uiso 0.194(3) 1 calc R . . B 1
H26F H 0.3098 0.3204 0.3616 0.129 Uiso 0.194(3) 1 calc R . . B 1
C20A C 0.35148(15) 0.2189(7) 0.5238(2) 0.0431(11) Uani 0.455(3) 1 d . U . B 2
C21A C 0.37405(16) 0.3706(9) 0.5329(3) 0.0413(11) Uani 0.455(3) 1 d . U . B 2
H21A H 0.4008 0.3657 0.5576 0.050 Uiso 0.455(3) 1 calc R . . B 2
C22A C 0.35859(16) 0.5282(8) 0.5068(3) 0.0487(12) Uani 0.455(3) 1 d . U . B 2
H22A H 0.3746 0.6302 0.5141 0.058 Uiso 0.455(3) 1 calc R . . B 2
C23A C 0.31987(16) 0.5386(8) 0.4701(3) 0.0520(13) Uani 0.455(3) 1 d . U . B 2
H23A H 0.3091 0.6470 0.4522 0.062 Uiso 0.455(3) 1 calc R . . B 2
C24A C 0.29701(16) 0.3878(9) 0.4598(3) 0.0550(13) Uani 0.455(3) 1 d . U . B 2
H24A H 0.2705 0.3942 0.4344 0.066 Uiso 0.455(3) 1 calc R . . B 2
C25A C 0.3122(2) 0.2261(12) 0.4862(4) 0.0507(15) Uani 0.455(3) 1 d . U . B 2
H25A H 0.2963 0.1240 0.4787 0.061 Uiso 0.455(3) 1 calc R . . B 2
C26A C 0.3681(2) 0.0498(11) 0.5538(5) 0.0474(19) Uani 0.396(3) 1 d . U . B 2
H26G H 0.3913 0.0184 0.5353 0.071 Uiso 0.396(3) 1 calc R . . B 2
H26H H 0.3478 -0.0415 0.5424 0.071 Uiso 0.396(3) 1 calc R . . B 2
H26I H 0.3760 0.0613 0.6032 0.071 Uiso 0.396(3) 1 calc R . . B 2

loop_
_atom_site_aniso_label
_atom_site_aniso_U_11
_atom_site_aniso_U_22
_atom_site_aniso_U_33
_atom_site_aniso_U_23
_atom_site_aniso_U_13
_atom_site_aniso_U_12
Zr1 0.02034(13) 0.01897(13) 0.05325(16) 0.000 0.01876(10) 0.000
Cl1 0.0484(3) 0.0299(3) 0.0607(3) -0.0091(2) 0.0271(2) -0.0058(2)
O1 0.0220(7) 0.0346(7) 0.0582(9) 0.0077(6) 0.0185(6) 0.0021(5)
N1 0.0253(8) 0.0216(8) 0.0853(14) -0.0077(8) 0.0184(9) -0.0014(7)
C1 0.0200(9) 0.0347(11) 0.0708(14) 0.0238(10) 0.0169(9) 0.0038(8)
C2 0.0247(10) 0.0480(12) 0.0663(14) 0.0315(11) 0.0204(10) 0.0117(9)
C3 0.0263(19) 0.044(2) 0.037(2) 0.0120(19) 0.0201(17) 0.0058(16)
C3A 0.0205(17) 0.039(2) 0.039(2) 0.0114(19) 0.0223(16) 0.0103(15)
C4 0.0185(19) 0.046(3) 0.038(3) 0.018(3) 0.006(2) -0.0040(17)
C4A 0.0216(19) 0.037(2) 0.044(3) 0.008(2) 0.010(2) 0.0063(16)
C5 0.026(2) 0.031(2) 0.040(3) 0.013(2) 0.013(2) -0.0061(16)
C5A 0.024(2) 0.035(2) 0.046(3) 0.012(3) 0.017(2) 0.0048(16)
C6 0.0220(10) 0.0269(10) 0.104(2) 0.0126(12) 0.0165(11) 0.0008(8)
C7 0.0278(11) 0.0806(18) 0.0493(12) 0.0164(12) 0.0175(9) 0.0227(11)
C8 0.0442(13) 0.0522(15) 0.0810(18) -0.0127(13) 0.0289(13) 0.0005(11)
C9 0.0517(17) 0.192(4) 0.0515(15) 0.016(2) 0.0170(13) 0.070(2)
C10 0.0355(13) 0.095(2) 0.0730(17) 0.0275(16) 0.0275(12) 0.0303(14)
C11 0.020(2) 0.050(3) 0.054(3) 0.018(2) 0.002(2) -0.0077(19)
C11A 0.0171(19) 0.062(3) 0.067(3) -0.005(3) 0.001(2) 0.0073(19)
C12 0.023(2) 0.057(3) 0.065(3) 0.021(3) 0.009(2) -0.009(2)
C12A 0.030(3) 0.066(4) 0.096(5) 0.022(4) 0.002(3) -0.011(3)
C13 0.023(2) 0.072(3) 0.060(4) 0.026(3) -0.006(3) -0.010(2)
C13A 0.028(3) 0.096(5) 0.061(4) 0.014(4) -0.007(3) 0.015(3)
C14 0.023(2) 0.064(3) 0.065(3) 0.011(3) 0.003(2) -0.020(2)
C14A 0.027(3) 0.107(5) 0.137(6) -0.065(5) 0.002(3) 0.000(3)
C15 0.0269(11) 0.0232(10) 0.105(2) -0.0033(11) 0.0152(11) -0.0031(8)
C16 0.0325(11) 0.0281(11) 0.107(2) -0.0263(12) 0.0256(12) -0.0045(9)
C17 0.0470(14) 0.0476(14) 0.0819(18) -0.0365(13) 0.0253(13) -0.0105(11)
C18 0.074(2) 0.086(2) 0.112(3) -0.061(2) 0.0427(19) -0.0044(17)
C19 0.0635(18) 0.071(2) 0.093(2) -0.0447(18) 0.0084(16) -0.0126(15)
C20 0.062(2) 0.076(3) 0.053(2) 0.013(2) 0.020(2) 0.025(2)
C21 0.039(2) 0.063(3) 0.050(2) -0.009(2) 0.0181(18) 0.012(2)
C22 0.035(3) 0.080(4) 0.032(2) 0.007(2) 0.0062(18) 0.010(3)
C23 0.049(3) 0.080(3) 0.065(3) 0.009(2) 0.017(2) 0.003(3)
C24 0.042(2) 0.095(4) 0.072(3) -0.017(3) 0.003(2) 0.005(3)
C25 0.051(3) 0.100(3) 0.045(3) -0.006(3) 0.002(3) 0.024(3)
C26 0.079(7) 0.112(8) 0.199(14) 0.098(9) 0.050(7) 0.022(6)
C26B 0.096(13) 0.058(9) 0.080(11) -0.016(8) -0.033(9) 0.000(9)
C20A 0.031(2) 0.061(2) 0.038(2) 0.004(2) 0.0106(17) 0.011(2)
C21A 0.029(2) 0.061(3) 0.036(2) 0.005(2) 0.0106(18) 0.003(2)
C22A 0.043(3) 0.061(3) 0.044(3) 0.014(2) 0.015(2) -0.004(2)
C23A 0.045(3) 0.063(3) 0.047(3) 0.022(2) 0.008(2) 0.008(2)
C24A 0.036(2) 0.076(3) 0.048(3) 0.014(2) -0.003(2) 0.009(2)
C25A 0.026(2) 0.077(3) 0.048(3) 0.005(3) 0.006(2) 0.000(2)
C26A 0.026(4) 0.048(4) 0.067(5) 0.008(4) 0.004(3) 0.005(3)

loop_
_atom_type_symbol
_atom_type_description
_atom_type_scat_dispersion_real
_atom_type_scat_dispersion_imag
_atom_type_scat_source
C C 0.0181 0.0091 'International Tables Vol C Tables 4.2.6.8 and 6.1.1.4'
H H 0.0000 0.0000 'International Tables Vol C Tables 4.2.6.8 and 6.1.1.4'
Cl Cl 0.3639 0.7018 'International Tables Vol C Tables 4.2.6.8 and 6.1.1.4'
N N 0.0311 0.0180 'International Tables Vol C Tables 4.2.6.8 and 6.1.1.4'
O O 0.0492 0.0322 'International Tables Vol C Tables 4.2.6.8 and 6.1.1.4'
Zr Zr -0.1862 2.2449 'International Tables Vol C Tables 4.2.6.8 and 6.1.1.4'

loop_
_geom_angle_atom_site_label_1
_geom_angle_atom_site_label_2
_geom_angle_atom_site_label_3
_geom_angle
_geom_angle_site_symmetry_1
_geom_angle_site_symmetry_3
Cl1 Zr1 Cl1 102.79(3) . 2_656
O1 Zr1 Cl1 92.68(5) . .
O1 Zr1 Cl1 95.26(4) . 2_656
O1 Zr1 Cl1 92.68(5) 2_656 2_656
O1 Zr1 Cl1 95.26(4) 2_656 .
O1 Zr1 O1 167.26(8) . 2_656
O1 Zr1 N1 77.83(6) 2_656 2_656
O1 Zr1 N1 77.83(6) . .
O1 Zr1 N1 92.04(6) . 2_656
O1 Zr1 N1 92.04(6) 2_656 .
N1 Zr1 Cl1 91.45(5) . 2_656
N1 Zr1 Cl1 91.45(5) 2_656 .
N1 Zr1 Cl1 163.63(5) . .
N1 Zr1 Cl1 163.63(5) 2_656 2_656
N1 Zr1 N1 75.79(10) 2_656 .
C1 O1 Zr1 144.26(15) . .
C15 N1 Zr1 126.42(16) . .
C15 N1 C16 115.97(19) . .
C16 N1 Zr1 117.58(13) . .
O1 C1 C2 120.7(2) . .
O1 C1 C6 118.80(18) . .
C6 C1 C2 120.5(2) . .
C1 C2 C3A 109.2(3) . .
C1 C2 C7 122.0(2) . .
C3 C2 C1 124.5(3) . .
C3 C2 C7 113.3(3) . .
C3A C2 C7 128.2(3) . .
C2 C3 H3 122.0 . .
C2 C3 C4 115.9(5) . .
C4 C3 H3 122.0 . .
C2 C3A H3A 113.8 . .
C4A C3A C2 132.4(4) . .
C4A C3A H3A 113.8 . .
C3 C4 C11 117.8(4) . .
C5 C4 C3 120.0(5) . .
C5 C4 C11 122.2(5) . .
C3A C4A C11A 121.5(4) . .
C5A C4A C3A 114.9(4) . .
C5A C4A C11A 123.7(4) . .
C4 C5 H5 117.3 . .
C4 C5 C6 125.3(5) . .
C6 C5 H5 117.3 . .
C4A C5A H5A 122.3 . .
C4A C5A C6 115.3(4) . .
C6 C5A H5A 122.3 . .
C1 C6 C5 112.5(3) . .
C1 C6 C5A 127.0(3) . .
C1 C6 C15 122.51(19) . .
C5 C6 C15 124.4(3) . .
C15 C6 C5A 109.3(3) . .
C2 C7 C8 109.46(19) . .
C2 C7 C9 112.2(2) . .
C2 C7 C10 111.4(2) . .
C8 C7 C9 109.0(3) . .
C8 C7 C10 107.8(2) . .
C9 C7 C10 106.8(2) . .
C7 C8 H8A 109.5 . .
C7 C8 H8B 109.5 . .
C7 C8 H8C 109.5 . .
H8A C8 H8B 109.5 . .
H8A C8 H8C 109.5 . .
H8B C8 H8C 109.5 . .
C7 C9 H9A 109.5 . .
C7 C9 H9B 109.5 . .
C7 C9 H9C 109.5 . .
H9A C9 H9B 109.5 . .
H9A C9 H9C 109.5 . .
H9B C9 H9C 109.5 . .
C7 C10 H10A 109.5 . .
C7 C10 H10B 109.5 . .
C7 C10 H10C 109.5 . .
H10A C10 H10B 109.5 . .
H10A C10 H10C 109.5 . .
H10B C10 H10C 109.5 . .
C4 C11 C14 112.8(4) . .
C12 C11 C4 108.9(4) . .
C12 C11 C14 108.6(4) . .
C13 C11 C4 108.5(4) . .
C13 C11 C12 109.2(4) . .
C13 C11 C14 108.9(5) . .
C12A C11A C4A 109.0(4) . .
C12A C11A C13A 108.6(4) . .
C13A C11A C4A 109.0(5) . .
C14A C11A C4A 110.9(4) . .
C14A C11A C12A 112.1(6) . .
C14A C11A C13A 107.1(5) . .
C11 C12 H12A 109.5 . .
C11 C12 H12B 109.5 . .
C11 C12 H12C 109.5 . .
H12A C12 H12B 109.5 . .
H12A C12 H12C 109.5 . .
H12B C12 H12C 109.5 . .
C11A C12A H12D 109.5 . .
C11A C12A H12E 109.5 . .
C11A C12A H12F 109.5 . .
H12D C12A H12E 109.5 . .
H12D C12A H12F 109.5 . .
H12E C12A H12F 109.5 . .
C11 C13 H13A 109.5 . .
C11 C13 H13B 109.5 . .
C11 C13 H13C 109.5 . .
H13A C13 H13B 109.5 . .
H13A C13 H13C 109.5 . .
H13B C13 H13C 109.5 . .
C11A C13A H13D 109.5 . .
C11A C13A H13E 109.5 . .
C11A C13A H13F 109.5 . .
H13D C13A H13E 109.5 . .
H13D C13A H13F 109.5 . .
H13E C13A H13F 109.5 . .
C11 C14 H14A 109.5 . .
C11 C14 H14B 109.5 . .
C11 C14 H14C 109.5 . .
H14A C14 H14B 109.5 . .
H14A C14 H14C 109.5 . .
H14B C14 H14C 109.5 . .
C11A C14A H14D 109.5 . .
C11A C14A H14E 109.5 . .
C11A C14A H14F 109.5 . .
H14D C14A H14E 109.5 . .
H14D C14A H14F 109.5 . .
H14E C14A H14F 109.5 . .
N1 C15 C6 128.4(2) . .
N1 C15 H15 115.8 . .
C6 C15 H15 115.8 . .
N1 C16 H16A 109.2 . .
N1 C16 H16B 109.2 . .
N1 C16 C17 111.9(2) . .
H16A C16 H16B 107.9 . .
C17 C16 H16A 109.2 . .
C17 C16 H16B 109.2 . .
C16 C17 H17 107.9 . .
C16 C17 C18 109.1(3) . .
C16 C17 C19 112.8(2) . .
C18 C17 H17 107.9 . .
C19 C17 H17 107.9 . .
C19 C17 C18 111.1(2) . .
C17 C18 H18A 109.5 . .
C17 C18 H18B 109.5 . .
C17 C18 H18C 109.5 . .
H18A C18 H18B 109.5 . .
H18A C18 H18C 109.5 . .
H18B C18 H18C 109.5 . .
C17 C19 H19A 109.5 . .
C17 C19 H19B 109.5 . .
C17 C19 H19C 109.5 . .
H19A C19 H19B 109.5 . .
H19A C19 H19C 109.5 . .
H19B C19 H19C 109.5 . .
C21 C20 C25 119.2(6) . .
C21 C20 C26 126.1(8) . .
C26 C20 C25 114.7(7) . .
C20 C21 H21 119.3 . .
C20 C21 C22 121.4(6) . .
C22 C21 H21 119.3 . .
C21 C22 H22 120.1 . .
C23 C22 C21 119.8(5) . .
C23 C22 H22 120.1 . .
C22 C23 H23 119.6 . .
C22 C23 C24 120.9(6) . .
C24 C23 H23 119.6 . .
C23 C24 H24 120.8 . .
C25 C24 C23 118.5(6) . .
C25 C24 H24 120.8 . .
C20 C25 C24 120.3(6) . .
C20 C25 C26B 102.6(9) . .
C24 C25 C26B 137.1(10) . .
C20 C26 H26A 109.5 . .
C20 C26 H26B 109.5 . .
C20 C26 H26C 109.5 . .
H26A C26 H26B 109.5 . .
H26A C26 H26C 109.5 . .
H26B C26 H26C 109.5 . .
C25 C26B H26D 109.5 . .
C25 C26B H26E 109.5 . .
C25 C26B H26F 109.5 . .
H26D C26B H26E 109.5 . .
H26D C26B H26F 109.5 . .
H26E C26B H26F 109.5 . .
C21A C20A C25A 119.1(6) . .
C21A C20A C26A 121.2(5) . .
C25A C20A C26A 119.7(6) . .
C20A C21A H21A 119.2 . .
C22A C21A C20A 121.6(5) . .
C22A C21A H21A 119.2 . .
C21A C22A H22A 119.8 . .
C21A C22A C23A 120.3(6) . .
C23A C22A H22A 119.8 . .
C22A C23A H23A 120.6 . .
C22A C23A C24A 118.9(5) . .
C24A C23A H23A 120.6 . .
C23A C24A H24A 119.2 . .
C23A C24A C25A 121.6(5) . .
C25A C24A H24A 119.2 . .
C20A C25A C24A 118.5(7) . .
C20A C25A H25A 120.7 . .
C24A C25A H25A 120.7 . .
C20A C26A H26G 109.5 . .
C20A C26A H26H 109.5 . .
C20A C26A H26I 109.5 . .
H26G C26A H26H 109.5 . .
H26G C26A H26I 109.5 . .
H26H C26A H26I 109.5 . .

loop_
_geom_bond_atom_site_label_1
_geom_bond_atom_site_label_2
_geom_bond_distance
_geom_bond_site_symmetry_2
Zr1 Cl1 2.4312(6) .
Zr1 Cl1 2.4312(6) 2_656
Zr1 O1 1.9926(13) .
Zr1 O1 1.9927(13) 2_656
Zr1 N1 2.3260(18) 2_656
Zr1 N1 2.3260(18) .
O1 C1 1.340(3) .
N1 C15 1.292(3) .
N1 C16 1.478(3) .
C1 C2 1.416(3) .
C1 C6 1.399(4) .
C2 C3 1.343(5) .
C2 C3A 1.478(5) .
C2 C7 1.527(4) .
C3 H3 0.9500 .
C3 C4 1.389(6) .
C3A H3A 0.9500 .
C3A C4A 1.413(5) .
C4 C5 1.386(5) .
C4 C11 1.537(7) .
C4A C5A 1.398(5) .
C4A C11A 1.542(7) .
C5 H5 0.9500 .
C5 C6 1.401(5) .
C5A H5A 0.9500 .
C5A C6 1.459(5) .
C6 C15 1.446(3) .
C7 C8 1.534(4) .
C7 C9 1.535(3) .
C7 C10 1.538(3) .
C8 H8A 0.9800 .
C8 H8B 0.9800 .
C8 H8C 0.9800 .
C9 H9A 0.9800 .
C9 H9B 0.9800 .
C9 H9C 0.9800 .
C10 H10A 0.9800 .
C10 H10B 0.9800 .
C10 H10C 0.9800 .
C11 C12 1.537(5) .
C11 C13 1.536(5) .
C11 C14 1.537(6) .
C11A C12A 1.532(6) .
C11A C13A 1.539(6) .
C11A C14A 1.520(6) .
C12 H12A 0.9800 .
C12 H12B 0.9800 .
C12 H12C 0.9800 .
C12A H12D 0.9800 .
C12A H12E 0.9800 .
C12A H12F 0.9800 .
C13 H13A 0.9800 .
C13 H13B 0.9800 .
C13 H13C 0.9800 .
C13A H13D 0.9800 .
C13A H13E 0.9800 .
C13A H13F 0.9800 .
C14 H14A 0.9800 .
C14 H14B 0.9800 .
C14 H14C 0.9800 .
C14A H14D 0.9800 .
C14A H14E 0.9800 .
C14A H14F 0.9800 .
C15 H15 0.9500 .
C16 H16A 0.9900 .
C16 H16B 0.9900 .
C16 C17 1.520(4) .
C17 H17 1.0000 .
C17 C18 1.534(3) .
C17 C19 1.527(4) .
C18 H18A 0.9800 .
C18 H18B 0.9800 .
C18 H18C 0.9800 .
C19 H19A 0.9800 .
C19 H19B 0.9800 .
C19 H19C 0.9800 .
C20 C21 1.371(7) .
C20 C25 1.378(10) .
C20 C26 1.377(10) .
C21 H21 0.9500 .
C21 C22 1.372(9) .
C22 H22 0.9500 .
C22 C23 1.344(8) .
C23 H23 0.9500 .
C23 C24 1.404(8) .
C24 H24 0.9500 .
C24 C25 1.390(11) .
C25 C26B 1.584(17) .
C26 H26A 0.9800 .
C26 H26B 0.9800 .
C26 H26C 0.9800 .
C26B H26D 0.9800 .
C26B H26E 0.9800 .
C26B H26F 0.9800 .
C20A C21A 1.390(8) .
C20A C25A 1.404(9) .
C20A C26A 1.493(9) .
C21A H21A 0.9500 .
C21A C22A 1.379(8) .
C22A H22A 0.9500 .
C22A C23A 1.383(8) .
C23A H23A 0.9500 .
C23A C24A 1.389(9) .
C24A H24A 0.9500 .
C24A C25A 1.406(11) .
C25A H25A 0.9500 .
C26A H26G 0.9800 .
C26A H26H 0.9800 .
C26A H26I 0.9800 .

loop_
_geom_torsion_atom_site_label_1
_geom_torsion_atom_site_label_2
_geom_torsion_atom_site_label_3
_geom_torsion_atom_site_label_4
_geom_torsion
Zr1 O1 C1 C2 -161.24(16)
Zr1 O1 C1 C6 18.2(3)
Zr1 N1 C15 C6 6.7(4)
Zr1 N1 C16 C17 -77.5(2)
O1 C1 C2 C3 -171.0(3)
O1 C1 C2 C3A 174.7(3)
O1 C1 C2 C7 3.4(3)
O1 C1 C6 C5 168.3(3)
O1 C1 C6 C5A -169.8(4)
O1 C1 C6 C15 -3.3(3)
N1 C16 C17 C18 174.2(2)
N1 C16 C17 C19 -61.9(3)
C1 C2 C3 C4 -4.3(6)
C1 C2 C3A C4A 1.8(6)
C1 C2 C7 C8 59.7(3)
C1 C2 C7 C9 -61.5(3)
C1 C2 C7 C10 178.9(2)
C1 C6 C15 N1 -7.0(4)
C2 C1 C6 C5 -12.3(4)
C2 C1 C6 C5A 9.6(5)
C2 C1 C6 C15 176.1(2)
C2 C3 C4 C5 3.1(7)
C2 C3 C4 C11 -175.2(4)
C2 C3A C4A C5A -2.6(8)
C2 C3A C4A C11A 178.4(5)
C3 C2 C3A C4A -141.6(16)
C3 C2 C7 C8 -125.3(3)
C3 C2 C7 C9 113.6(4)
C3 C2 C7 C10 -6.1(4)
C3 C4 C5 C6 -7.8(8)
C3 C4 C11 C12 -56.0(6)
C3 C4 C11 C13 62.7(6)
C3 C4 C11 C14 -176.6(4)
C3A C2 C3 C4 38.9(11)
C3A C2 C7 C8 -109.8(4)
C3A C2 C7 C9 129.0(4)
C3A C2 C7 C10 9.4(4)
C3A C4A C5A C6 5.8(6)
C3A C4A C11A C12A -59.3(6)
C3A C4A C11A C13A 59.1(7)
C3A C4A C11A C14A 176.8(6)
C4 C5 C6 C1 12.0(6)
C4 C5 C6 C5A -120.5(12)
C4 C5 C6 C15 -176.6(4)
C4A C5A C6 C1 -10.0(6)
C4A C5A C6 C5 48.6(8)
C4A C5A C6 C15 -178.0(4)
C5 C4 C11 C12 125.8(5)
C5 C4 C11 C13 -115.6(5)
C5 C4 C11 C14 5.1(6)
C5 C6 C15 N1 -177.7(4)
C5A C4A C11A C12A 121.8(5)
C5A C4A C11A C13A -119.8(5)
C5A C4A C11A C14A -2.2(8)
C5A C6 C15 N1 161.6(3)
C6 C1 C2 C3 9.5(4)
C6 C1 C2 C3A -4.7(4)
C6 C1 C2 C7 -176.0(2)
C7 C2 C3 C4 -179.2(4)
C7 C2 C3A C4A 172.3(4)
C11 C4 C5 C6 170.4(5)
C11A C4A C5A C6 -175.2(5)
C15 N1 C16 C17 104.6(2)
C16 N1 C15 C6 -175.6(3)
C20 C21 C22 C23 -1.0(8)
C21 C20 C25 C24 -1.0(9)
C21 C20 C25 C26B -179.5(9)
C21 C22 C23 C24 1.1(9)
C22 C23 C24 C25 -1.1(9)
C23 C24 C25 C20 1.0(9)
C23 C24 C25 C26B 178.9(12)
C25 C20 C21 C22 1.0(8)
C26 C20 C21 C22 179.3(8)
C26 C20 C25 C24 -179.5(8)
C26 C20 C25 C26B 2.0(12)
C20A C21A C22A C23A -0.5(8)
C21A C20A C25A C24A -0.8(9)
C21A C22A C23A C24A -0.2(8)
C22A C23A C24A C25A 0.4(9)
C23A C24A C25A C20A 0.1(9)
C25A C20A C21A C22A 1.0(8)
C26A C20A C21A C22A -178.3(6)
C26A C20A C25A C24A 178.6(6)
